data_4300096
loop_
_publ_author_name
'Laurie A. Tyler'
'Juan C. Noveron'
'Marilyn M. Olmstead'
'Pradip K. Mascharak'

_publ_contact_author
; Pradip K. Mascharak
  Department of Chemistry and Biochemistry
  University of California
  Santa Cruz, CA 95064
  USA
;
_publ_contact_author_email mascharak@chemistry.ucsc.edu
_publ_contact_author_fax 831-459-2935
_publ_contact_author_phone 831-459-4251
_publ_section_title
;
Co(III) Complexes with Coordinated Carboxamido Nitrogens and Thiolato
Sulfurs as Models for Co-Containing Nitrile Hydratase and Their Conversion
to the Corresponding Sulfinato Species
;
_journal_name_full 'Inorganic Chemistry'
_journal_page_first 357
_journal_page_last 362
_journal_paper_doi 10.1021/ic990794m
_journal_volume 39
_journal_year 2000
_chemical_formula_sum 'C26 H26 Co N4 Na O9 S2'
_chemical_formula_weight 684.55
_chemical_name_common Na[Co(PyPepSo2)2].2CH3OH.H2O
_space_group_IT_number 14
_symmetry_cell_setting monoclinic
_symmetry_space_group_name_Hall '-P 2ybc'
_symmetry_space_group_name_H-M 'P 1 21/c 1'
_atom_sites_solution_hydrogens 'geom and difference map'
_atom_sites_solution_primary direct
_atom_sites_solution_secondary difmap
_audit_creation_method SHELXL-97
_cell_angle_alpha 90.00
_cell_angle_beta 97.06(2)
_cell_angle_gamma 90.00
_cell_formula_units_Z 4
_cell_length_a 15.050(3)
_cell_length_b 11.333(2)
_cell_length_c 16.478(3)
_cell_measurement_reflns_used 50
_cell_measurement_temperature 140(2)
_cell_measurement_theta_max 19.6
_cell_measurement_theta_min 5.3
_cell_volume 2789.2(9)
_computing_cell_refinement 'Siemens P3'
_computing_data_collection 'Siemens P3'
_computing_data_reduction 'Siemens XDISK'
_computing_molecular_graphics 'SHELXTL PLUS 5.02, XP (Sheldrick, 1994)'
_computing_publication_material 'SHELXL-97-2, (Sheldrick, 1998)'
_computing_structure_refinement 'SHELXL-97 (Sheldrick, 1997)'
_computing_structure_solution 'SHELXS-97 (Sheldrick, 1990)'
_diffrn_ambient_temperature 140(2)
_diffrn_measured_fraction_theta_full 1.000
_diffrn_measured_fraction_theta_max 1.000
_diffrn_measurement_device_type 'Siemens R3m/v'
_diffrn_measurement_method \w
_diffrn_radiation_monochromator graphite
_diffrn_radiation_source 'normal-focus sealed tube'
_diffrn_radiation_type MoK\a
_diffrn_radiation_wavelength 0.71073
_diffrn_reflns_av_R_equivalents 0.0505
_diffrn_reflns_av_sigmaI/netI 0.0536
_diffrn_reflns_limit_h_max 17
_diffrn_reflns_limit_h_min -17
_diffrn_reflns_limit_k_max 13
_diffrn_reflns_limit_k_min 0
_diffrn_reflns_limit_l_max 19
_diffrn_reflns_limit_l_min 0
_diffrn_reflns_number 5397
_diffrn_reflns_theta_full 25.02
_diffrn_reflns_theta_max 25.02
_diffrn_reflns_theta_min 1.36
_diffrn_standards_decay_% <0.4
_diffrn_standards_interval_count 198
_diffrn_standards_number 2
_exptl_absorpt_coefficient_mu 0.843
_exptl_absorpt_correction_T_max 0.8363
_exptl_absorpt_correction_T_min 0.8107
_exptl_absorpt_correction_type empirical
_exptl_absorpt_process_details
;XABS2: an empirical absorption correction program. Parkin, S.;
 Moezzi, B.; Hope, H. J. Appl. Cryst. 1995, 28, 53-56.
;
_exptl_crystal_colour orange
_exptl_crystal_density_diffrn 1.630
_exptl_crystal_density_method 'not measured'
_exptl_crystal_description parallelepiped
_exptl_crystal_F_000 1408
_exptl_crystal_size_max 0.26
_exptl_crystal_size_mid 0.26
_exptl_crystal_size_min 0.22
_refine_diff_density_max 0.357
_refine_diff_density_min -0.368
_refine_diff_density_rms 0.076
_refine_ls_extinction_method none
_refine_ls_goodness_of_fit_ref 1.017
_refine_ls_hydrogen_treatment mixed
_refine_ls_matrix_type full
_refine_ls_number_parameters 406
_refine_ls_number_reflns 4927
_refine_ls_number_restraints 0
_refine_ls_restrained_S_all 1.017
_refine_ls_R_factor_all 0.0604
_refine_ls_R_factor_gt 0.0405
_refine_ls_shift/su_max 0.038
_refine_ls_shift/su_mean 0.000
_refine_ls_structure_factor_coef Fsqd
_refine_ls_weighting_details 'calc w=1/[\s^2^(Fo^2^)+(0.0338P)^2^+2.5553P] where P=(Fo^2^+2Fc^2^)/3'
_refine_ls_weighting_scheme calc
_refine_ls_wR_factor_gt 0.0844
_refine_ls_wR_factor_ref 0.0935
_reflns_number_gt 3843
_reflns_number_total 4927
_reflns_threshold_expression >2sigma(I)
_cod_database_code 4300096

loop_
_symmetry_equiv_pos_as_xyz
'x, y, z'
'-x, y+1/2, -z+1/2'
'-x, -y, -z'
'x, -y-1/2, z-1/2'

loop_
_atom_site_label
_atom_site_type_symbol
_atom_site_fract_x
_atom_site_fract_y
_atom_site_fract_z
_atom_site_U_iso_or_equiv
_atom_site_adp_type
_atom_site_occupancy
_atom_site_symmetry_multiplicity
_atom_site_calc_flag
_atom_site_refinement_flags
_atom_site_disorder_assembly
_atom_site_disorder_group
Co1 Co 0.73876(3) 0.98466(4) 0.20661(3) 0.01259(12) Uani 1 1 d . . .
S1 S 0.63055(5) 0.88353(7) 0.24736(5) 0.01533(18) Uani 1 1 d . . .
S2 S 0.84239(5) 0.89785(7) 0.28825(5) 0.01420(18) Uani 1 1 d . . .
O1 O 0.54517(14) 0.9476(2) 0.23503(14) 0.0203(5) Uani 1 1 d . . .
O2 O 0.64675(15) 0.8282(2) 0.32840(13) 0.0204(5) Uani 1 1 d . . .
O3 O 0.80044(16) 0.8488(2) -0.00347(13) 0.0225(5) Uani 1 1 d . . .
O4 O 0.83178(15) 0.77156(19) 0.30367(14) 0.0195(5) Uani 1 1 d . . .
O5 O 0.93340(14) 0.9267(2) 0.26959(14) 0.0201(5) Uani 1 1 d . . .
O6 O 0.65802(18) 1.2714(2) 0.31853(15) 0.0299(6) Uani 1 1 d . . .
N1 N 0.74269(17) 0.8719(2) 0.11985(15) 0.0141(6) Uani 1 1 d . . .
N2 N 0.83146(17) 1.0643(2) 0.15327(16) 0.0147(6) Uani 1 1 d . . .
N3 N 0.72966(17) 1.0969(2) 0.29225(15) 0.0151(6) Uani 1 1 d . . .
N4 N 0.65214(17) 1.0901(2) 0.14323(16) 0.0158(6) Uani 1 1 d . . .
C1 C 0.6252(2) 0.7678(3) 0.17425(19) 0.0161(7) Uani 1 1 d . . .
C2 C 0.5643(2) 0.6756(3) 0.1760(2) 0.0219(8) Uani 1 1 d . . .
H2 H 0.5237 0.6748 0.2158 0.026 Uiso 1 1 calc R . .
C3 C 0.5631(2) 0.5858(3) 0.1199(2) 0.0227(8) Uani 1 1 d . . .
H3 H 0.5209 0.5234 0.1199 0.027 Uiso 1 1 calc R . .
C4 C 0.6243(2) 0.5871(3) 0.0631(2) 0.0240(8) Uani 1 1 d . . .
H4 H 0.6248 0.5235 0.0256 0.029 Uiso 1 1 calc R . .
C5 C 0.6846(2) 0.6794(3) 0.0599(2) 0.0186(7) Uani 1 1 d . . .
H5 H 0.7251 0.6792 0.0200 0.022 Uiso 1 1 calc R . .
C6 C 0.6855(2) 0.7726(3) 0.11574(19) 0.0164(7) Uani 1 1 d . . .
C7 C 0.7933(2) 0.9009(3) 0.06158(19) 0.0164(7) Uani 1 1 d . . .
C8 C 0.8460(2) 1.0118(3) 0.08275(19) 0.0163(7) Uani 1 1 d . . .
C9 C 0.9079(2) 1.0546(3) 0.0352(2) 0.0224(8) Uani 1 1 d . . .
H9 H 0.9146 1.0194 -0.0160 0.027 Uiso 1 1 calc R . .
C10 C 0.9602(2) 1.1504(3) 0.0638(2) 0.0288(9) Uani 1 1 d . . .
H10 H 1.0052 1.1796 0.0334 0.035 Uiso 1 1 calc R . .
C11 C 0.9460(2) 1.2026(3) 0.1368(2) 0.0242(8) Uani 1 1 d . . .
H11 H 0.9813 1.2679 0.1575 0.029 Uiso 1 1 calc R . .
C12 C 0.8796(2) 1.1585(3) 0.1791(2) 0.0175(7) Uani 1 1 d . . .
H12 H 0.8679 1.1965 0.2281 0.021 Uiso 1 1 calc R . .
C13 C 0.8305(2) 0.9771(3) 0.37998(19) 0.0178(7) Uani 1 1 d . . .
C14 C 0.8788(2) 0.9460(3) 0.4540(2) 0.0220(8) Uani 1 1 d . . .
H14 H 0.9181 0.8801 0.4576 0.026 Uiso 1 1 calc R . .
C15 C 0.8686(2) 1.0129(3) 0.5226(2) 0.0277(9) Uani 1 1 d . . .
H15 H 0.9013 0.9938 0.5740 0.033 Uiso 1 1 calc R . .
C16 C 0.8106(2) 1.1075(3) 0.5156(2) 0.0266(8) Uani 1 1 d . . .
H16 H 0.8030 1.1519 0.5632 0.032 Uiso 1 1 calc R . .
C17 C 0.7628(2) 1.1404(3) 0.4418(2) 0.0217(8) Uani 1 1 d . . .
H17 H 0.7235 1.2062 0.4390 0.026 Uiso 1 1 calc R . .
C18 C 0.7733(2) 1.0752(3) 0.37131(19) 0.0165(7) Uani 1 1 d . . .
C19 C 0.6752(2) 1.1894(3) 0.2740(2) 0.0175(7) Uani 1 1 d . . .
C20 C 0.6321(2) 1.1854(3) 0.18634(19) 0.0170(7) Uani 1 1 d . . .
C21 C 0.5742(2) 1.2716(3) 0.1539(2) 0.0254(8) Uani 1 1 d . . .
H21 H 0.5607 1.3372 0.1861 0.030 Uiso 1 1 calc R . .
C22 C 0.5362(3) 1.2612(3) 0.0740(2) 0.0315(9) Uani 1 1 d . . .
H22 H 0.4956 1.3193 0.0503 0.038 Uiso 1 1 calc R . .
C23 C 0.5578(2) 1.1652(3) 0.0284(2) 0.0284(9) Uani 1 1 d . . .
H23 H 0.5329 1.1574 -0.0272 0.034 Uiso 1 1 calc R . .
C24 C 0.6160(2) 1.0805(3) 0.0646(2) 0.0206(8) Uani 1 1 d . . .
H24 H 0.6308 1.0144 0.0334 0.025 Uiso 1 1 calc R . .
O7 O 1.03652(19) 0.8325(3) 0.15748(18) 0.0346(7) Uani 1 1 d . . .
H7 H 1.008(3) 0.866(4) 0.189(3) 0.059(17) Uiso 1 1 d . . .
C25 C 0.9960(3) 0.7243(3) 0.1313(2) 0.0328(9) Uani 1 1 d . . .
H25A H 1.0349 0.6819 0.0976 0.049 Uiso 1 1 calc R . .
H25B H 0.9380 0.7397 0.0990 0.049 Uiso 1 1 calc R . .
H25C H 0.9870 0.6762 0.1790 0.049 Uiso 1 1 calc R . .
O8 O 0.8159(2) 1.0111(3) -0.18026(17) 0.0349(7) Uani 1 1 d . . .
H8 H 0.842(3) 1.066(4) -0.162(3) 0.055(17) Uiso 1 1 d . . .
C26 C 0.8096(3) 1.0123(4) -0.2659(3) 0.0513(13) Uani 1 1 d . . .
H26A H 0.7883 0.9354 -0.2874 0.077 Uiso 1 1 calc R . .
H26B H 0.8687 1.0286 -0.2827 0.077 Uiso 1 1 calc R . .
H26C H 0.7675 1.0739 -0.2875 0.077 Uiso 1 1 calc R . .
O9 O 0.6222(2) 0.9914(3) -0.13647(18) 0.0322(7) Uani 1 1 d . . .
H9B H 0.571(3) 0.990(3) -0.156(2) 0.026(12) Uiso 1 1 d . . .
H9A H 0.642(3) 1.057(4) -0.151(3) 0.043(14) Uiso 1 1 d . . .
Na Na 0.73470(9) 0.84842(12) -0.13602(8) 0.0224(3) Uani 1 1 d . . .

loop_
_atom_site_aniso_label
_atom_site_aniso_U_11
_atom_site_aniso_U_22
_atom_site_aniso_U_33
_atom_site_aniso_U_23
_atom_site_aniso_U_13
_atom_site_aniso_U_12
Co1 0.0126(2) 0.0128(2) 0.0124(2) -0.00017(18) 0.00147(16) 0.00086(18)
S1 0.0139(4) 0.0156(4) 0.0169(4) 0.0005(3) 0.0033(3) 0.0003(3)
S2 0.0135(4) 0.0143(4) 0.0148(4) 0.0013(3) 0.0019(3) 0.0022(3)
O1 0.0135(12) 0.0196(13) 0.0288(14) 0.0034(11) 0.0064(10) 0.0024(10)
O2 0.0200(12) 0.0235(13) 0.0183(12) 0.0051(10) 0.0048(10) -0.0012(10)
O3 0.0299(14) 0.0228(13) 0.0159(12) -0.0041(10) 0.0072(10) -0.0007(11)
O4 0.0227(13) 0.0135(12) 0.0225(13) 0.0022(10) 0.0028(10) 0.0037(10)
O5 0.0136(12) 0.0246(13) 0.0222(13) 0.0016(10) 0.0029(10) 0.0022(10)
O6 0.0417(16) 0.0219(14) 0.0254(14) -0.0065(11) 0.0006(12) 0.0138(12)
N1 0.0176(14) 0.0135(14) 0.0109(13) -0.0023(11) 0.0000(11) -0.0028(11)
N2 0.0126(13) 0.0171(14) 0.0144(14) 0.0019(11) 0.0014(11) 0.0033(11)
N3 0.0160(14) 0.0155(14) 0.0133(14) -0.0016(11) 0.0002(11) -0.0003(11)
N4 0.0132(14) 0.0166(15) 0.0177(15) 0.0031(12) 0.0017(11) 0.0001(12)
C1 0.0150(17) 0.0168(17) 0.0153(17) 0.0017(14) -0.0021(13) 0.0021(13)
C2 0.0186(18) 0.0225(19) 0.0243(19) 0.0041(15) 0.0013(15) -0.0035(15)
C3 0.0242(19) 0.0161(18) 0.0262(19) 0.0024(15) -0.0026(15) -0.0051(15)
C4 0.029(2) 0.0175(18) 0.0230(19) -0.0029(15) -0.0052(15) -0.0014(16)
C5 0.0219(18) 0.0144(17) 0.0193(18) -0.0014(14) 0.0023(14) 0.0022(14)
C6 0.0158(17) 0.0150(17) 0.0173(17) 0.0009(14) -0.0017(13) 0.0004(14)
C7 0.0131(16) 0.0195(17) 0.0164(17) -0.0008(14) 0.0006(13) 0.0037(14)
C8 0.0149(16) 0.0182(17) 0.0155(16) 0.0001(14) 0.0010(13) 0.0015(14)
C9 0.0258(19) 0.0230(19) 0.0198(18) -0.0001(15) 0.0086(15) -0.0027(15)
C10 0.024(2) 0.029(2) 0.035(2) 0.0032(18) 0.0142(17) -0.0075(17)
C11 0.0206(19) 0.0213(19) 0.030(2) 0.0022(16) 0.0008(15) -0.0077(15)
C12 0.0186(17) 0.0166(17) 0.0166(17) 0.0023(14) -0.0005(14) -0.0014(14)
C13 0.0205(17) 0.0180(17) 0.0150(16) -0.0009(14) 0.0029(13) -0.0021(14)
C14 0.0221(18) 0.027(2) 0.0164(18) 0.0032(15) -0.0010(14) 0.0026(15)
C15 0.032(2) 0.034(2) 0.0151(17) 0.0024(16) -0.0032(15) -0.0023(18)
C16 0.035(2) 0.030(2) 0.0142(18) -0.0049(16) 0.0034(15) -0.0037(17)
C17 0.0221(18) 0.0213(19) 0.0224(19) -0.0022(15) 0.0058(15) -0.0007(15)
C18 0.0133(16) 0.0206(18) 0.0156(17) -0.0008(14) 0.0020(13) -0.0054(14)
C19 0.0162(17) 0.0171(18) 0.0197(18) -0.0007(14) 0.0042(14) 0.0031(14)
C20 0.0193(18) 0.0164(17) 0.0159(17) -0.0004(14) 0.0042(14) 0.0020(14)
C21 0.027(2) 0.024(2) 0.025(2) 0.0013(16) 0.0032(16) 0.0055(16)
C22 0.030(2) 0.030(2) 0.032(2) 0.0069(18) -0.0041(17) 0.0118(18)
C23 0.029(2) 0.033(2) 0.0212(19) 0.0040(17) -0.0069(16) 0.0048(17)
C24 0.0186(18) 0.0237(19) 0.0189(18) 0.0001(15) -0.0001(14) 0.0003(15)
O7 0.0310(16) 0.0381(17) 0.0374(17) -0.0100(14) 0.0155(13) -0.0073(13)
C25 0.031(2) 0.036(2) 0.030(2) -0.0048(18) -0.0026(17) 0.0032(18)
O8 0.0451(18) 0.0344(17) 0.0253(15) 0.0006(13) 0.0041(13) -0.0129(15)
C26 0.075(3) 0.048(3) 0.030(2) 0.001(2) 0.003(2) -0.021(3)
O9 0.0265(16) 0.0253(16) 0.0430(18) 0.0051(13) -0.0026(13) -0.0006(13)
Na 0.0261(8) 0.0214(7) 0.0196(7) -0.0022(6) 0.0030(6) 0.0004(6)

loop_
_atom_type_symbol
_atom_type_description
_atom_type_scat_dispersion_real
_atom_type_scat_dispersion_imag
_atom_type_scat_source
C C 0.0033 0.0016 'International Tables Vol C Tables 4.2.6.8 and 6.1.1.4'
H H 0.0000 0.0000 'International Tables Vol C Tables 4.2.6.8 and 6.1.1.4'
N N 0.0061 0.0033 'International Tables Vol C Tables 4.2.6.8 and 6.1.1.4'
O O 0.0106 0.0060 'International Tables Vol C Tables 4.2.6.8 and 6.1.1.4'
S S 0.1246 0.1234 'International Tables Vol C Tables 4.2.6.8 and 6.1.1.4'
Co Co 0.3494 0.9721 'International Tables Vol C Tables 4.2.6.8 and 6.1.1.4'
Na Na 0.0362 0.0249 'International Tables Vol C Tables 4.2.6.8 and 6.1.1.4'

loop_
_geom_angle_atom_site_label_1
_geom_angle_atom_site_label_2
_geom_angle_atom_site_label_3
_geom_angle
_geom_angle_site_symmetry_1
_geom_angle_site_symmetry_3
_geom_angle_publ_flag
N3 Co1 N1 177.68(11) . . ?
N3 Co1 N2 98.27(11) . . ?
N1 Co1 N2 83.33(11) . . ?
N3 Co1 N4 83.42(11) . . ?
N1 Co1 N4 95.03(11) . . ?
N2 Co1 N4 86.79(11) . . ?
N3 Co1 S1 89.91(8) . . ?
N1 Co1 S1 88.39(8) . . ?
N2 Co1 S1 171.09(8) . . ?
N4 Co1 S1 90.66(8) . . ?
N3 Co1 S2 87.44(8) . . ?
N1 Co1 S2 94.26(8) . . ?
N2 Co1 S2 89.42(8) . . ?
N4 Co1 S2 169.49(8) . . ?
S1 Co1 S2 94.51(4) . . ?
O1 S1 O2 112.44(13) . . ?
O1 S1 C1 107.79(15) . . ?
O2 S1 C1 106.85(15) . . ?
O1 S1 Co1 111.98(10) . . ?
O2 S1 Co1 117.46(10) . . ?
C1 S1 Co1 98.84(11) . . ?
O4 S2 O5 112.06(14) . . ?
O4 S2 C13 108.67(15) . . ?
O5 S2 C13 104.88(15) . . ?
O4 S2 Co1 117.75(10) . . ?
O5 S2 Co1 112.68(10) . . ?
C13 S2 Co1 99.08(11) . . ?
S1 O2 Na 126.56(14) . 4_576 ?
C7 O3 Na 138.9(2) . . ?
S2 O4 Na 137.56(14) . 4_576 ?
C7 N1 C6 123.9(3) . . ?
C7 N1 Co1 116.3(2) . . ?
C6 N1 Co1 119.4(2) . . ?
C12 N2 C8 119.4(3) . . ?
C12 N2 Co1 128.0(2) . . ?
C8 N2 Co1 112.5(2) . . ?
C19 N3 C18 123.1(3) . . ?
C19 N3 Co1 116.8(2) . . ?
C18 N3 Co1 119.9(2) . . ?
C24 N4 C20 118.8(3) . . ?
C24 N4 Co1 128.6(2) . . ?
C20 N4 Co1 112.5(2) . . ?
C2 C1 C6 121.7(3) . . ?
C2 C1 S1 121.0(3) . . ?
C6 C1 S1 117.3(2) . . ?
C3 C2 C1 119.7(3) . . ?
C2 C3 C4 119.4(3) . . ?
C5 C4 C3 121.5(3) . . ?
C4 C5 C6 119.8(3) . . ?
C5 C6 C1 117.9(3) . . ?
C5 C6 N1 126.1(3) . . ?
C1 C6 N1 116.0(3) . . ?
O3 C7 N1 128.4(3) . . ?
O3 C7 C8 120.0(3) . . ?
N1 C7 C8 111.6(3) . . ?
N2 C8 C9 121.9(3) . . ?
N2 C8 C7 115.6(3) . . ?
C9 C8 C7 122.4(3) . . ?
C8 C9 C10 118.5(3) . . ?
C11 C10 C9 119.2(3) . . ?
C10 C11 C12 119.0(3) . . ?
N2 C12 C11 121.9(3) . . ?
C14 C13 C18 122.7(3) . . ?
C14 C13 S2 121.4(3) . . ?
C18 C13 S2 115.9(2) . . ?
C15 C14 C13 118.7(3) . . ?
C16 C15 C14 119.3(3) . . ?
C15 C16 C17 122.5(3) . . ?
C16 C17 C18 119.1(3) . . ?
C17 C18 C13 117.6(3) . . ?
C17 C18 N3 126.0(3) . . ?
C13 C18 N3 116.3(3) . . ?
O6 C19 N3 128.6(3) . . ?
O6 C19 C20 119.7(3) . . ?
N3 C19 C20 111.7(3) . . ?
N4 C20 C21 122.5(3) . . ?
N4 C20 C19 115.5(3) . . ?
C21 C20 C19 121.9(3) . . ?
C20 C21 C22 118.8(3) . . ?
C21 C22 C23 119.4(3) . . ?
C22 C23 C24 119.3(3) . . ?
N4 C24 C23 121.2(3) . . ?
C26 O8 Na 110.0(3) . . ?
O3 Na O4 100.95(10) . 4_575 ?
O3 Na O9 103.28(11) . . ?
O4 Na O9 154.35(11) 4_575 . ?
O3 Na O8 96.50(10) . . ?
O4 Na O8 87.03(10) 4_575 . ?
O9 Na O8 82.01(12) . . ?
O3 Na O2 113.01(10) . 4_575 ?
O4 Na O2 76.46(9) 4_575 4_575 ?
O9 Na O2 101.36(11) . 4_575 ?
O8 Na O2 148.25(11) . 4_575 ?

loop_
_geom_bond_atom_site_label_1
_geom_bond_atom_site_label_2
_geom_bond_distance
_geom_bond_site_symmetry_2
_geom_bond_publ_flag
Co1 N3 1.917(3) . ?
Co1 N1 1.924(3) . ?
Co1 N2 1.958(3) . ?
Co1 N4 1.971(3) . ?
Co1 S1 2.1646(10) . ?
Co1 S2 2.1666(10) . ?
S1 O1 1.468(2) . ?
S1 O2 1.468(2) . ?
S1 C1 1.776(3) . ?
S2 O4 1.466(2) . ?
S2 O5 1.477(2) . ?
S2 C13 1.786(3) . ?
O2 Na 2.431(3) 4_576 ?
O3 C7 1.240(4) . ?
O3 Na 2.284(3) . ?
O4 Na 2.308(3) 4_576 ?
O6 C19 1.231(4) . ?
N1 C7 1.338(4) . ?
N1 C6 1.414(4) . ?
N2 C12 1.331(4) . ?
N2 C8 1.347(4) . ?
N3 C19 1.342(4) . ?
N3 C18 1.407(4) . ?
N4 C24 1.347(4) . ?
N4 C20 1.347(4) . ?
C1 C2 1.393(5) . ?
C1 C6 1.404(5) . ?
C2 C3 1.373(5) . ?
C3 C4 1.391(5) . ?
C4 C5 1.390(5) . ?
C5 C6 1.400(4) . ?
C7 C8 1.504(4) . ?
C8 C9 1.377(5) . ?
C9 C10 1.389(5) . ?
C10 C11 1.381(5) . ?
C11 C12 1.381(5) . ?
C13 C14 1.387(5) . ?
C13 C18 1.403(5) . ?
C14 C15 1.385(5) . ?
C15 C16 1.379(5) . ?
C16 C17 1.385(5) . ?
C17 C18 1.402(5) . ?
C19 C20 1.510(4) . ?
C20 C21 1.372(5) . ?
C21 C22 1.375(5) . ?
C22 C23 1.384(5) . ?
C23 C24 1.384(5) . ?
O7 C25 1.413(5) . ?
O8 C26 1.403(5) . ?
O8 Na 2.376(3) . ?
O9 Na 2.343(3) . ?
Na O4 2.308(3) 4_575 ?
Na O2 2.431(3) 4_575 ?

loop_
_geom_hbond_atom_site_label_D
_geom_hbond_atom_site_label_H
_geom_hbond_atom_site_label_A
_geom_hbond_distance_DH
_geom_hbond_distance_HA
_geom_hbond_distance_DA
_geom_hbond_angle_DHA
_geom_hbond_site_symmetry_A
O7 H7 O5 0.80(5) 1.97(5) 2.769(4) 172(5) .
O8 H8 O7 0.78(5) 2.15(5) 2.830(4) 146(5) 3_775
O9 H9B O1 0.80(4) 2.17(4) 2.908(4) 154(4) 3_675
O9 H9A O6 0.85(5) 2.02(5) 2.857(4) 165(4) 4_585
